data_1535168
loop_
_publ_author_name
'Hayakawa, H.'
'Ono, S.'
'Suzuki, A.'

_publ_section_title
;
 The crystal structure of lanthanum silicon triarsenide (La Si As3)
;
_journal_name_full 'Nippon Kagaku Kaishi (= J.Chem.Soc.Japan) (1947-)'
_journal_page_first 697
_journal_page_last 701
_journal_volume 1984
_journal_year 1984
_chemical_formula_sum 'As3 La Si'
_chemical_name_systematic 'La Si As3'
_space_group_IT_number 61
_symmetry_space_group_name_Hall '-P 2ac 2ab'
_symmetry_space_group_name_H-M 'P b c a'
_cell_angle_alpha 90
_cell_angle_beta 90
_cell_angle_gamma 90
_cell_formula_units_Z 8
_cell_length_a 6.084
_cell_length_b 5.986
_cell_length_c 26.235
_cell_volume 955.448
_citation_journal_id_ASTM NKAKB8
_cod_data_source_file Hayakawa_NKAKB8_1984_939.cif
_cod_data_source_block As3La1Si1
_cod_original_cell_volume 955.4479
_cod_original_formula_sum 'As3 La1 Si1'
_cod_database_code 1535168

loop_
_symmetry_equiv_pos_as_xyz
x,y,z
-x+1/2,-y,z+1/2
x+1/2,-y+1/2,-z
-x,y+1/2,-z+1/2
-x,-y,-z
x-1/2,y,-z-1/2
-x-1/2,y-1/2,z
x,-y-1/2,z-1/2

loop_
_atom_site_label
_atom_site_type_symbol
_atom_site_fract_x
_atom_site_fract_y
_atom_site_fract_z
_atom_site_occupancy
_atom_site_U_iso_or_equiv
La1 La 0.0003 0.0021 0.09189 1 0.0
As3 As 0.2531 0.245 0.00041 1 0.0
Si1 Si -0.0883 0.4192 0.20688 1 0.0
As2 As -0.0433 0.0262 0.21187 1 0.0
As1 As 0.0039 0.505 0.1239 1 0.0
